data_1001729
loop_
_publ_author_name
'Guesdon, A.'
'Leclaire, A.'
'Borel, M. M.'
'Raveau, B.'

_publ_section_title
;
 Highly ordered distribution of the interpolated univalent cations in
 monophosphates with the \a-K~2~Mo~2~O~3~(PO~4~)~2~ structure
;
_journal_coden_ASTM EJSCE5
_journal_name_full
;
 European Journal of Solid State and Inorganic Chemistry
;
_journal_page_first 385
_journal_page_last 396
_journal_volume 33
_journal_year 1996
_chemical_formula_structural 'K0.88 Rb1.12 Mo2 O3 (P O4)2'
_chemical_formula_sum 'K0.88 Mo2 O11 P2 Rb1.12'
_chemical_name_systematic
;
Potassium rubidium molybdenum oxide phosphate (0.9/1.1/2/3/2)
;
_space_group_IT_number 14
_symmetry_cell_setting monoclinic
_symmetry_Int_Tables_number 14
_symmetry_space_group_name_Hall '-P 2ybc'
_symmetry_space_group_name_H-M 'P 1 21/c 1'
_cell_angle_alpha 90
_cell_angle_beta 99.16(1)
_cell_angle_gamma 90
_cell_formula_units_Z 4
_cell_length_a 9.961(1)
_cell_length_b 10.134(1)
_cell_length_c 9.884(1)
_cell_volume 985.0
_refine_ls_R_factor_all 0.037
_cod_original_formula_sum 'K.88 Mo2 O11 P2 Rb1.12'
_cod_database_code 1001729

loop_
_symmetry_equiv_pos_as_xyz
x,y,z
-x,1/2+y,1/2-z
-x,-y,-z
x,1/2-y,1/2+z

loop_
_atom_site_label
_atom_site_type_symbol
_atom_site_symmetry_multiplicity
_atom_site_Wyckoff_symbol
_atom_site_fract_x
_atom_site_fract_y
_atom_site_fract_z
_atom_site_occupancy
_atom_site_attached_hydrogens
_atom_site_calc_flag
Mo1 Mo5+ 4 e 0.34525(8) 0.08083(7) 0.13282(8) 1. 0 d
Mo2 Mo5+ 4 e 0.07868(7) 0.31845(8) 0.14284(7) 1. 0 d
P1 P5+ 4 e 0.3987(2) 0.3702(2) 0.3182(2) 1. 0 d
P2 P5+ 4 e 0.1265(2) 0.0682(2) 0.3517(2) 1. 0 d
K1 K1+ 2 a 0. 0. 0. 1. 0 d
Rb1 Rb1+ 4 e 0.7559(1) 0.1883(1) 0.2728(1) 1. 0 d
K2 K1+ 4 e 0.5037(5) 0.0529(4) 0.5027(4) 0.38(1) 0 d
Rb2 Rb1+ 4 e 0.5037(5) 0.0529(4) 0.5027(4) 0.12(1) 0 d
O1 O2- 4 e 0.2826(6) -0.0612(6) 0.0589(6) 1. 0 d
O2 O2- 4 e 0.4353(6) 0.1502(5) -0.0237(6) 1. 0 d
O3 O2- 4 e 0.2696(6) 0.0460(6) 0.3167(6) 1. 0 d
O4 O2- 4 e 0.5253(6) -0.0072(6) 0.2248(6) 1. 0 d
O5 O2- 4 e 0.1948(5) 0.1896(6) 0.0911(6) 1. 0 d
O6 O2- 4 e 0.4454(6) 0.2477(6) 0.2462(6) 1. 0 d
O7 O2- 4 e -0.0710(6) 0.2603(6) 0.0577(6) 1. 0 d
O8 O2- 4 e -0.0271(6) 0.4681(6) 0.2259(6) 1. 0 d
O9 O2- 4 e 0.1347(6) 0.4526(6) 0.0065(6) 1. 0 d
O10 O2- 4 e 0.0693(6) 0.2076(6) 0.3159(6) 1. 0 d
O11 O2- 4 e 0.2477(6) 0.3990(5) 0.2770(5) 1. 0 d

loop_
_atom_type_symbol
_atom_type_oxidation_number
Mo5+ 5.000
P5+ 5.000
K1+ 1.000
Rb1+ 1.000
O2- -2.000
